data_7701581
loop_
_publ_author_name
'Verchenko, Valeriy Yu'
'Zubtsovskii, Alexander O.'
'Wei, Zheng'
'Tsirlin, Alexander A.'
'Dikarev, Evgeny V.'
'Shevelkov, Andrei V.'

_publ_section_title
;
 From endohedral cluster superconductors to approximant phases: synthesis,
 crystal and electronic structure, and physical properties of
 Mo<sub>8</sub>Ga<sub>41-x</sub>Zn<sub>x</sub> and
 Mo<sub>7</sub>Ga<sub>52-x</sub>Zn<sub>x</sub>.
;
_journal_issue 22
_journal_name_full 'Dalton transactions (Cambridge, England : 2003)'
_journal_page_first 7853
_journal_page_last 7861
_journal_paper_doi 10.1039/c8dt04982c
_journal_volume 48
_journal_year 2019
_chemical_formula_moiety 'Ga24 Mo7 Zn28'
_chemical_formula_sum 'Ga24 Mo7 Zn28'
_chemical_formula_weight 4175.22
_space_group_crystal_system cubic
_space_group_IT_number 226
_space_group_name_Hall '-F 4a 2 3'
_space_group_name_H-M_alt 'F m -3 c'
_atom_sites_solution_primary direct
_atom_sites_solution_secondary difmap
_audit_block_doi 10.25505/fiz.icsd.cc219cwm
_audit_creation_method SHELXL-2018/3
_audit_update_record
;
2018-12-18 deposited with the CCDC.	2019-05-06 downloaded from the CCDC.
;
_cell_angle_alpha 90
_cell_angle_beta 90
_cell_angle_gamma 90
_cell_formula_units_Z 16
_cell_length_a 24.8134(12)
_cell_length_b 24.8134(12)
_cell_length_c 24.8134(12)
_cell_measurement_reflns_used 9990
_cell_measurement_temperature 100(2)
_cell_measurement_theta_max 36.1936
_cell_measurement_theta_min 2.8438
_cell_volume 15277.7(13)
_computing_cell_refinement 'SAINT V.8.38A (Bruker AXS Inc., 2017)'
_computing_data_collection 'APEX3 v.2017.3-0 (Bruker AXS Inc., 2017)'
_computing_data_reduction 'SAINT V.8.38A (Bruker AXS Inc., 2017)'
_computing_molecular_graphics 'Xshell v.6.3.1 (Bruker AXS Inc., 2016)'
_computing_publication_material 'APEX3 v.2017.3-0 (Bruker AXS Inc., 2017)'
_computing_structure_refinement 'SHELXL-2018/3 (Sheldrick, 2018)'
_computing_structure_solution 'SHELXT 2018/2 (Sheldrick, 2018)'
_diffrn_ambient_temperature 100(2)
_diffrn_measured_fraction_theta_full 0.997
_diffrn_measured_fraction_theta_max 0.997
_diffrn_measurement_device_type 'Bruker D8 Venture PHOTON 100 CMOS'
_diffrn_measurement_method 'omega and phi scans'
_diffrn_radiation_monochromator graphite
_diffrn_radiation_source 'fine-focus sealed tube'
_diffrn_radiation_type MoK\a
_diffrn_radiation_wavelength 0.71073
_diffrn_reflns_av_R_equivalents 0.0893
_diffrn_reflns_av_unetI/netI 0.0327
_diffrn_reflns_Laue_measured_fraction_full 0.997
_diffrn_reflns_Laue_measured_fraction_max 0.997
_diffrn_reflns_limit_h_max 41
_diffrn_reflns_limit_h_min -40
_diffrn_reflns_limit_k_max 36
_diffrn_reflns_limit_k_min -36
_diffrn_reflns_limit_l_max 37
_diffrn_reflns_limit_l_min -41
_diffrn_reflns_number 30646
_diffrn_reflns_point_group_measured_fraction_full 0.997
_diffrn_reflns_point_group_measured_fraction_max 0.997
_diffrn_reflns_theta_full 25.242
_diffrn_reflns_theta_max 36.290
_diffrn_reflns_theta_min 2.844
_exptl_absorpt_coefficient_mu 35.972
_exptl_absorpt_correction_T_max 0.1626
_exptl_absorpt_correction_T_min 0.0955
_exptl_absorpt_correction_type numerical
_exptl_absorpt_process_details
;
 SADABS 2016/2: Krause, L., Herbst-Irmer, R., Sheldrick G.M. & Stalke D.,
 J. Appl. Cryst. 48 (2015) 3-10
;
_exptl_crystal_colour 'metallic silver'
_exptl_crystal_density_diffrn 7.261
_exptl_crystal_description block
_exptl_crystal_F_000 30048
_exptl_crystal_size_max 0.133
_exptl_crystal_size_mid 0.097
_exptl_crystal_size_min 0.096
_refine_diff_density_max 1.376
_refine_diff_density_min -2.983
_refine_diff_density_rms 0.412
_refine_ls_extinction_method none
_refine_ls_goodness_of_fit_ref 1.210
_refine_ls_hydrogen_treatment undef
_refine_ls_matrix_type full
_refine_ls_number_parameters 54
_refine_ls_number_reflns 1642
_refine_ls_number_restraints 0
_refine_ls_restrained_S_all 1.210
_refine_ls_R_factor_all 0.0481
_refine_ls_R_factor_gt 0.0342
_refine_ls_shift/su_max 0.000
_refine_ls_shift/su_mean 0.000
_refine_ls_structure_factor_coef Fsqd
_refine_ls_weighting_details 'w=1/[\s^2^(Fo^2^)+(0.0109P)^2^+852.6376P] where P=(Fo^2^+2Fc^2^)/3'
_refine_ls_weighting_scheme calc
_refine_ls_wR_factor_gt 0.0583
_refine_ls_wR_factor_ref 0.0608
_reflns_Friedel_coverage 0.000
_reflns_number_gt 1401
_reflns_number_total 1642
_reflns_threshold_expression 'I > 2\s(I)'
_cod_data_source_file c8dt04982c1.cif
_cod_data_source_block Mo7Ga52-xZnx
_cod_original_cell_volume 15278(2)
_cod_original_sg_symbol_Hall '-F 4c 2 3'
_cod_database_code 7701581
_shelx_shelxl_version_number 2018/3
_shelx_space_group_comment
;
The symmetry employed for this shelxl refinement is uniquely defined
by the following loop, which should always be used as a source of
symmetry information in preference to the above space-group names.
They are only intended as comments.
;
_shelx_estimated_absorpt_t_min 0.087
_shelx_estimated_absorpt_t_max 0.130

loop_
_space_group_symop_operation_xyz
'x, y, z'
'-x, -y, z'
'-x, y, -z'
'x, -y, -z'
'z, x, y'
'z, -x, -y'
'-z, -x, y'
'-z, x, -y'
'y, z, x'
'-y, z, -x'
'y, -z, -x'
'-y, -z, x'
'y+1/2, x+1/2, -z+1/2'
'-y+1/2, -x+1/2, -z+1/2'
'y+1/2, -x+1/2, z+1/2'
'-y+1/2, x+1/2, z+1/2'
'x+1/2, z+1/2, -y+1/2'
'-x+1/2, z+1/2, y+1/2'
'-x+1/2, -z+1/2, -y+1/2'
'x+1/2, -z+1/2, y+1/2'
'z+1/2, y+1/2, -x+1/2'
'z+1/2, -y+1/2, x+1/2'
'-z+1/2, y+1/2, x+1/2'
'-z+1/2, -y+1/2, -x+1/2'
'x, y+1/2, z+1/2'
'-x, -y+1/2, z+1/2'
'-x, y+1/2, -z+1/2'
'x, -y+1/2, -z+1/2'
'z, x+1/2, y+1/2'
'z, -x+1/2, -y+1/2'
'-z, -x+1/2, y+1/2'
'-z, x+1/2, -y+1/2'
'y, z+1/2, x+1/2'
'-y, z+1/2, -x+1/2'
'y, -z+1/2, -x+1/2'
'-y, -z+1/2, x+1/2'
'y+1/2, x+1, -z+1'
'-y+1/2, -x+1, -z+1'
'y+1/2, -x+1, z+1'
'-y+1/2, x+1, z+1'
'x+1/2, z+1, -y+1'
'-x+1/2, z+1, y+1'
'-x+1/2, -z+1, -y+1'
'x+1/2, -z+1, y+1'
'z+1/2, y+1, -x+1'
'z+1/2, -y+1, x+1'
'-z+1/2, y+1, x+1'
'-z+1/2, -y+1, -x+1'
'x+1/2, y, z+1/2'
'-x+1/2, -y, z+1/2'
'-x+1/2, y, -z+1/2'
'x+1/2, -y, -z+1/2'
'z+1/2, x, y+1/2'
'z+1/2, -x, -y+1/2'
'-z+1/2, -x, y+1/2'
'-z+1/2, x, -y+1/2'
'y+1/2, z, x+1/2'
'-y+1/2, z, -x+1/2'
'y+1/2, -z, -x+1/2'
'-y+1/2, -z, x+1/2'
'y+1, x+1/2, -z+1'
'-y+1, -x+1/2, -z+1'
'y+1, -x+1/2, z+1'
'-y+1, x+1/2, z+1'
'x+1, z+1/2, -y+1'
'-x+1, z+1/2, y+1'
'-x+1, -z+1/2, -y+1'
'x+1, -z+1/2, y+1'
'z+1, y+1/2, -x+1'
'z+1, -y+1/2, x+1'
'-z+1, y+1/2, x+1'
'-z+1, -y+1/2, -x+1'
'x+1/2, y+1/2, z'
'-x+1/2, -y+1/2, z'
'-x+1/2, y+1/2, -z'
'x+1/2, -y+1/2, -z'
'z+1/2, x+1/2, y'
'z+1/2, -x+1/2, -y'
'-z+1/2, -x+1/2, y'
'-z+1/2, x+1/2, -y'
'y+1/2, z+1/2, x'
'-y+1/2, z+1/2, -x'
'y+1/2, -z+1/2, -x'
'-y+1/2, -z+1/2, x'
'y+1, x+1, -z+1/2'
'-y+1, -x+1, -z+1/2'
'y+1, -x+1, z+1/2'
'-y+1, x+1, z+1/2'
'x+1, z+1, -y+1/2'
'-x+1, z+1, y+1/2'
'-x+1, -z+1, -y+1/2'
'x+1, -z+1, y+1/2'
'z+1, y+1, -x+1/2'
'z+1, -y+1, x+1/2'
'-z+1, y+1, x+1/2'
'-z+1, -y+1, -x+1/2'
'-x, -y, -z'
'x, y, -z'
'x, -y, z'
'-x, y, z'
'-z, -x, -y'
'-z, x, y'
'z, x, -y'
'z, -x, y'
'-y, -z, -x'
'y, -z, x'
'-y, z, x'
'y, z, -x'
'-y-1/2, -x-1/2, z-1/2'
'y-1/2, x-1/2, z-1/2'
'-y-1/2, x-1/2, -z-1/2'
'y-1/2, -x-1/2, -z-1/2'
'-x-1/2, -z-1/2, y-1/2'
'x-1/2, -z-1/2, -y-1/2'
'x-1/2, z-1/2, y-1/2'
'-x-1/2, z-1/2, -y-1/2'
'-z-1/2, -y-1/2, x-1/2'
'-z-1/2, y-1/2, -x-1/2'
'z-1/2, -y-1/2, -x-1/2'
'z-1/2, y-1/2, x-1/2'
'-x, -y+1/2, -z+1/2'
'x, y+1/2, -z+1/2'
'x, -y+1/2, z+1/2'
'-x, y+1/2, z+1/2'
'-z, -x+1/2, -y+1/2'
'-z, x+1/2, y+1/2'
'z, x+1/2, -y+1/2'
'z, -x+1/2, y+1/2'
'-y, -z+1/2, -x+1/2'
'y, -z+1/2, x+1/2'
'-y, z+1/2, x+1/2'
'y, z+1/2, -x+1/2'
'-y-1/2, -x, z'
'y-1/2, x, z'
'-y-1/2, x, -z'
'y-1/2, -x, -z'
'-x-1/2, -z, y'
'x-1/2, -z, -y'
'x-1/2, z, y'
'-x-1/2, z, -y'
'-z-1/2, -y, x'
'-z-1/2, y, -x'
'z-1/2, -y, -x'
'z-1/2, y, x'
'-x+1/2, -y, -z+1/2'
'x+1/2, y, -z+1/2'
'x+1/2, -y, z+1/2'
'-x+1/2, y, z+1/2'
'-z+1/2, -x, -y+1/2'
'-z+1/2, x, y+1/2'
'z+1/2, x, -y+1/2'
'z+1/2, -x, y+1/2'
'-y+1/2, -z, -x+1/2'
'y+1/2, -z, x+1/2'
'-y+1/2, z, x+1/2'
'y+1/2, z, -x+1/2'
'-y, -x-1/2, z'
'y, x-1/2, z'
'-y, x-1/2, -z'
'y, -x-1/2, -z'
'-x, -z-1/2, y'
'x, -z-1/2, -y'
'x, z-1/2, y'
'-x, z-1/2, -y'
'-z, -y-1/2, x'
'-z, y-1/2, -x'
'z, -y-1/2, -x'
'z, y-1/2, x'
'-x+1/2, -y+1/2, -z'
'x+1/2, y+1/2, -z'
'x+1/2, -y+1/2, z'
'-x+1/2, y+1/2, z'
'-z+1/2, -x+1/2, -y'
'-z+1/2, x+1/2, y'
'z+1/2, x+1/2, -y'
'z+1/2, -x+1/2, y'
'-y+1/2, -z+1/2, -x'
'y+1/2, -z+1/2, x'
'-y+1/2, z+1/2, x'
'y+1/2, z+1/2, -x'
'-y, -x, z-1/2'
'y, x, z-1/2'
'-y, x, -z-1/2'
'y, -x, -z-1/2'
'-x, -z, y-1/2'
'x, -z, -y-1/2'
'x, z, y-1/2'
'-x, z, -y-1/2'
'-z, -y, x-1/2'
'-z, y, -x-1/2'
'z, -y, -x-1/2'
'z, y, x-1/2'

loop_
_atom_site_label
_atom_site_type_symbol
_atom_site_fract_x
_atom_site_fract_y
_atom_site_fract_z
_atom_site_U_iso_or_equiv
_atom_site_adp_type
_atom_site_occupancy
_atom_site_site_symmetry_order
_atom_site_calc_flag
_atom_site_refinement_flags_posn
_atom_site_refinement_flags_adp
_atom_site_refinement_flags_occupancy
Mo1 Mo 0.000000 0.000000 0.000000 0.0018(3) Uani 1 24 d S T P
Mo2 Mo 0.250000 0.250000 0.250000 0.0012(3) Uani 1 24 d S T P
Mo3 Mo 0.000000 0.11208(2) 0.17773(2) 0.00149(9) Uani 1 2 d S T P
Ga1 Ga 0.08610(2) 0.16477(2) 0.20593(2) 0.00531(10) Uani 0.4615 1 d . . P
Zn1 Zn 0.08610(2) 0.16477(2) 0.20593(2) 0.00531(10) Uani 0.5385 1 d . . P
Ga2 Ga 0.18042(4) 0.000000 0.000000 0.00418(16) Uani 0.4615 4 d S T P
Zn2 Zn 0.18042(4) 0.000000 0.000000 0.00418(16) Uani 0.5385 4 d S T P
Ga3 Ga 0.000000 0.05687(3) 0.08928(3) 0.00178(12) Uani 0.4615 2 d S T P
Zn3 Zn 0.000000 0.05687(3) 0.08928(3) 0.00178(12) Uani 0.5385 2 d S T P
Ga4 Ga 0.06038(2) 0.14953(2) 0.09453(2) 0.00352(9) Uani 0.4615 1 d . . P
Zn4 Zn 0.06038(2) 0.14953(2) 0.09453(2) 0.00352(9) Uani 0.5385 1 d . . P
Ga5 Ga 0.000000 0.22087(3) 0.15681(3) 0.00402(12) Uani 0.4615 2 d S T P
Zn5 Zn 0.000000 0.22087(3) 0.15681(3) 0.00402(12) Uani 0.5385 2 d S T P
Ga6 Ga 0.250000 0.06031(2) 0.06031(2) 0.00255(11) Uani 0.4615 2 d S T P
Zn6 Zn 0.250000 0.06031(2) 0.06031(2) 0.00255(11) Uani 0.5385 2 d S T P
Ga7 Ga 0.18667(2) 0.18667(2) 0.18667(2) 0.00505(15) Uani 0.4615 3 d S T P
Zn7 Zn 0.18667(2) 0.18667(2) 0.18667(2) 0.00505(15) Uani 0.5385 3 d S T P
Ga8 Ga 0.12905(4) 0.250000 0.250000 0.00585(17) Uani 0.4615 4 d S T P
Zn8 Zn 0.12905(4) 0.250000 0.250000 0.00585(17) Uani 0.5385 4 d S T P

loop_
_atom_site_aniso_label
_atom_site_aniso_U_11
_atom_site_aniso_U_22
_atom_site_aniso_U_33
_atom_site_aniso_U_23
_atom_site_aniso_U_13
_atom_site_aniso_U_12
Mo1 0.0018(3) 0.0018(3) 0.0018(3) 0.000 0.000 0.000
Mo2 0.0012(3) 0.0012(3) 0.0012(3) 0.000 0.000 0.000
Mo3 0.00154(19) 0.00157(19) 0.00136(19) -0.00006(15) 0.000 0.000
Ga1 0.0027(2) 0.0072(2) 0.0059(2) -0.00178(17) -0.00075(16) -0.00255(16)
Zn1 0.0027(2) 0.0072(2) 0.0059(2) -0.00178(17) -0.00075(16) -0.00255(16)
Ga2 0.0032(4) 0.0054(4) 0.0039(4) 0.000 0.000 0.000
Zn2 0.0032(4) 0.0054(4) 0.0039(4) 0.000 0.000 0.000
Ga3 0.0022(3) 0.0016(3) 0.0016(3) -0.0003(2) 0.000 0.000
Zn3 0.0022(3) 0.0016(3) 0.0016(3) -0.0003(2) 0.000 0.000
Ga4 0.0044(2) 0.0027(2) 0.0035(2) 0.00052(15) 0.00106(16) 0.00038(15)
Zn4 0.0044(2) 0.0027(2) 0.0035(2) 0.00052(15) 0.00106(16) 0.00038(15)
Ga5 0.0048(3) 0.0018(3) 0.0055(3) 0.0005(2) 0.000 0.000
Zn5 0.0048(3) 0.0018(3) 0.0055(3) 0.0005(2) 0.000 0.000
Ga6 0.0009(3) 0.00336(17) 0.00336(17) 0.0008(2) 0.00055(16) -0.00055(16)
Zn6 0.0009(3) 0.00336(17) 0.00336(17) 0.0008(2) 0.00055(16) -0.00055(16)
Ga7 0.00505(15) 0.00505(15) 0.00505(15) -0.00155(15) -0.00155(15) -0.00155(15)
Zn7 0.00505(15) 0.00505(15) 0.00505(15) -0.00155(15) -0.00155(15) -0.00155(15)
Ga8 0.0072(4) 0.0052(2) 0.0052(2) 0.000 0.000 0.000
Zn8 0.0072(4) 0.0052(2) 0.0052(2) 0.000 0.000 0.000

loop_
_atom_type_symbol
_atom_type_description
_atom_type_scat_dispersion_real
_atom_type_scat_dispersion_imag
_atom_type_scat_source
Zn Zn 0.2839 1.4301 'International Tables Vol C Tables 4.2.6.8 and 6.1.1.4'
Ga Ga 0.2307 1.6083 'International Tables Vol C Tables 4.2.6.8 and 6.1.1.4'
Mo Mo -1.6832 0.6857 'International Tables Vol C Tables 4.2.6.8 and 6.1.1.4'

loop_
_geom_angle_atom_site_label_1
_geom_angle_atom_site_label_2
_geom_angle_atom_site_label_3
_geom_angle
_geom_angle_site_symmetry_1
_geom_angle_site_symmetry_3
Ga3 Mo1 Ga3 180.0 . 97
Ga3 Mo1 Ga3 116.944(7) . 105
Ga3 Mo1 Ga3 63.057(7) 97 105
Ga3 Mo1 Ga3 63.056(7) . 9
Ga3 Mo1 Ga3 116.943(7) 97 9
Ga3 Mo1 Ga3 180.00(3) 105 9
Ga3 Mo1 Ga3 116.942(7) . 101
Ga3 Mo1 Ga3 63.057(7) 97 101
Ga3 Mo1 Ga3 63.057(7) 105 101
Ga3 Mo1 Ga3 116.943(7) 9 101
Ga3 Mo1 Ga3 63.058(7) . 5
Ga3 Mo1 Ga3 116.943(7) 97 5
Ga3 Mo1 Ga3 116.943(7) 105 5
Ga3 Mo1 Ga3 63.057(7) 9 5
Ga3 Mo1 Ga3 180.00(3) 101 5
Ga3 Mo1 Ga3 64.99(3) . 2
Ga3 Mo1 Ga3 115.01(3) 97 2
Ga3 Mo1 Ga3 63.057(7) 105 2
Ga3 Mo1 Ga3 116.943(7) 9 2
Ga3 Mo1 Ga3 116.943(7) 101 2
Ga3 Mo1 Ga3 63.057(7) 5 2
Ga3 Mo1 Ga3 115.01(3) . 98
Ga3 Mo1 Ga3 64.99(3) 97 98
Ga3 Mo1 Ga3 116.943(7) 105 98
Ga3 Mo1 Ga3 63.057(7) 9 98
Ga3 Mo1 Ga3 63.057(7) 101 98
Ga3 Mo1 Ga3 116.943(7) 5 98
Ga3 Mo1 Ga3 180.00(3) 2 98
Ga3 Mo1 Ga3 116.944(7) . 106
Ga3 Mo1 Ga3 63.057(7) 97 106
Ga3 Mo1 Ga3 64.99(3) 105 106
Ga3 Mo1 Ga3 115.01(3) 9 106
Ga3 Mo1 Ga3 116.943(7) 101 106
Ga3 Mo1 Ga3 63.057(7) 5 106
Ga3 Mo1 Ga3 63.057(7) 2 106
Ga3 Mo1 Ga3 116.943(7) 98 106
Ga3 Mo1 Ga3 63.058(7) . 102
Ga3 Mo1 Ga3 116.943(7) 97 102
Ga3 Mo1 Ga3 63.057(7) 105 102
Ga3 Mo1 Ga3 116.943(7) 9 102
Ga3 Mo1 Ga3 64.99(3) 101 102
Ga3 Mo1 Ga3 115.01(3) 5 102
Ga3 Mo1 Ga3 63.057(7) 2 102
Ga3 Mo1 Ga3 116.943(7) 98 102
Ga3 Mo1 Ga3 116.943(7) 106 102
Ga3 Mo1 Ga3 116.942(7) . 6
Ga3 Mo1 Ga3 63.057(7) 97 6
Ga3 Mo1 Ga3 116.943(7) 105 6
Ga3 Mo1 Ga3 63.057(7) 9 6
Ga3 Mo1 Ga3 115.01(3) 101 6
Ga3 Mo1 Ga3 64.99(3) 5 6
Ga3 Mo1 Ga3 116.943(7) 2 6
Ga3 Mo1 Ga3 63.057(7) 98 6
Ga3 Mo1 Ga3 63.057(7) 106 6
Ga3 Mo1 Ga3 180.00(3) 102 6
Ga7 Mo2 Ga7 109.5 14 40_544
Ga7 Mo2 Ga7 109.5 14 63_454
Ga7 Mo2 Ga7 109.5 40_544 63_454
Ga7 Mo2 Ga7 109.5 14 85_445
Ga7 Mo2 Ga7 109.5 40_544 85_445
Ga7 Mo2 Ga7 109.5 63_454 85_445
Ga7 Mo2 Ga7 70.5 14 28
Ga7 Mo2 Ga7 180.000(16) 40_544 28
Ga7 Mo2 Ga7 70.5 63_454 28
Ga7 Mo2 Ga7 70.5 85_445 28
Ga7 Mo2 Ga7 70.5 14 74
Ga7 Mo2 Ga7 70.5 40_544 74
Ga7 Mo2 Ga7 70.5 63_454 74
Ga7 Mo2 Ga7 180.000(16) 85_445 74
Ga7 Mo2 Ga7 109.5 28 74
Ga7 Mo2 Ga7 70.529(1) 14 51
Ga7 Mo2 Ga7 70.5 40_544 51
Ga7 Mo2 Ga7 180.000(16) 63_454 51
Ga7 Mo2 Ga7 70.5 85_445 51
Ga7 Mo2 Ga7 109.5 28 51
Ga7 Mo2 Ga7 109.5 74 51
Ga7 Mo2 Ga7 180.000(16) 14 .
Ga7 Mo2 Ga7 70.5 40_544 .
Ga7 Mo2 Ga7 70.529(1) 63_454 .
Ga7 Mo2 Ga7 70.5 85_445 .
Ga7 Mo2 Ga7 109.5 28 .
Ga7 Mo2 Ga7 109.5 74 .
Ga7 Mo2 Ga7 109.5 51 .
Ga7 Mo2 Ga8 54.7 14 58
Ga7 Mo2 Ga8 125.3 40_544 58
Ga7 Mo2 Ga8 125.3 63_454 58
Ga7 Mo2 Ga8 54.7 85_445 58
Ga7 Mo2 Ga8 54.7 28 58
Ga7 Mo2 Ga8 125.3 74 58
Ga7 Mo2 Ga8 54.7 51 58
Ga7 Mo2 Ga8 125.3 . 58
Ga7 Mo2 Ga8 125.3 14 .
Ga7 Mo2 Ga8 125.3 40_544 .
Ga7 Mo2 Ga8 54.7 63_454 .
Ga7 Mo2 Ga8 54.7 85_445 .
Ga7 Mo2 Ga8 54.7 28 .
Ga7 Mo2 Ga8 125.3 74 .
Ga7 Mo2 Ga8 125.3 51 .
Ga7 Mo2 Ga8 54.7 . .
Ga8 Mo2 Ga8 90.0 58 .
Ga3 Mo3 Ga1 119.636(17) . 100
Ga3 Mo3 Ga1 119.636(17) . .
Ga1 Mo3 Ga1 110.47(3) 100 .
Ga3 Mo3 Ga6 108.39(2) . 9
Ga1 Mo3 Ga6 121.49(2) 100 9
Ga1 Mo3 Ga6 66.42(2) . 9
Ga3 Mo3 Ga6 108.39(2) . 107
Ga1 Mo3 Ga6 66.42(2) 100 107
Ga1 Mo3 Ga6 121.50(2) . 107
Ga6 Mo3 Ga6 68.31(3) 9 107
Ga3 Mo3 Ga4 62.369(19) . .
Ga1 Mo3 Ga4 119.07(2) 100 .
Ga1 Mo3 Ga4 65.111(17) . .
Ga6 Mo3 Ga4 111.510(15) 9 .
Ga6 Mo3 Ga4 170.53(2) 107 .
Ga3 Mo3 Ga4 62.368(19) . 100
Ga1 Mo3 Ga4 65.113(17) 100 100
Ga1 Mo3 Ga4 119.07(2) . 100
Ga6 Mo3 Ga4 170.53(2) 9 100
Ga6 Mo3 Ga4 111.509(15) 107 100
Ga4 Mo3 Ga4 66.99(2) . 100
Ga3 Mo3 Ga5 111.09(3) . .
Ga1 Mo3 Ga5 63.714(16) 100 .
Ga1 Mo3 Ga5 63.711(16) . .
Ga6 Mo3 Ga5 126.89(2) 9 .
Ga6 Mo3 Ga5 126.89(2) 107 .
Ga4 Mo3 Ga5 61.329(19) . .
Ga4 Mo3 Ga5 61.330(19) 100 .
Ga7 Ga1 Mo3 147.63(3) . .
Ga7 Ga1 Ga8 61.00(3) . .
Mo3 Ga1 Ga8 148.87(3) . .
Ga7 Ga1 Ga5 149.71(3) . 89_445
Mo3 Ga1 Ga5 60.932(19) . 89_445
Ga8 Ga1 Ga5 95.55(3) . 89_445
Ga7 Ga1 Ga5 122.94(2) . .
Mo3 Ga1 Ga5 60.694(19) . .
Ga8 Ga1 Ga5 95.19(3) . .
Ga5 Ga1 Ga5 74.86(2) 89_445 .
Ga7 Ga1 Ga4 93.67(2) . .
Mo3 Ga1 Ga4 59.369(18) . .
Ga8 Ga1 Ga4 127.10(2) . .
Ga5 Ga1 Ga4 116.44(2) 89_445 .
Ga5 Ga1 Ga4 58.66(2) . .
Ga7 Ga1 Ga6 118.07(2) . 9
Mo3 Ga1 Ga6 57.865(17) . 9
Ga8 Ga1 Ga6 131.31(2) . 9
Ga5 Ga1 Ga6 61.532(18) 89_445 9
Ga5 Ga1 Ga6 115.99(2) . 9
Ga4 Ga1 Ga6 101.413(19) . 9
Ga7 Ga1 Ga4 91.62(2) . 5
Mo3 Ga1 Ga4 59.294(17) . 5
Ga8 Ga1 Ga4 151.81(3) . 5
Ga5 Ga1 Ga4 107.36(2) 89_445 5
Ga5 Ga1 Ga4 106.33(2) . 5
Ga4 Ga1 Ga4 56.07(2) . 5
Ga6 Ga1 Ga4 53.628(13) 9 5
Ga3 Ga2 Ga3 63.93(4) 6 5
Ga3 Ga2 Ga6 145.724(16) 6 .
Ga3 Ga2 Ga6 104.254(15) 5 .
Ga3 Ga2 Ga6 104.253(15) 6 98
Ga3 Ga2 Ga6 145.722(16) 5 98
Ga6 Ga2 Ga6 66.450(19) . 98
Ga3 Ga2 Ga6 145.722(16) 6 99
Ga3 Ga2 Ga6 104.253(15) 5 99
Ga6 Ga2 Ga6 66.450(19) . 99
Ga6 Ga2 Ga6 101.59(4) 98 99
Ga3 Ga2 Ga6 104.253(15) 6 4
Ga3 Ga2 Ga6 145.722(16) 5 4
Ga6 Ga2 Ga6 101.59(4) . 4
Ga6 Ga2 Ga6 66.451(19) 98 4
Ga6 Ga2 Ga6 66.451(19) 99 4
Ga3 Ga2 Mo3 120.59(4) 6 5
Ga3 Ga2 Mo3 56.66(2) 5 5
Ga6 Ga2 Mo3 57.820(12) . 5
Ga6 Ga2 Mo3 124.26(2) 98 5
Ga6 Ga2 Mo3 57.819(12) 99 5
Ga6 Ga2 Mo3 124.26(2) 4 5
Ga3 Ga2 Mo3 56.66(2) 6 6
Ga3 Ga2 Mo3 120.59(4) 5 6
Ga6 Ga2 Mo3 124.26(2) . 6
Ga6 Ga2 Mo3 57.819(12) 98 6
Ga6 Ga2 Mo3 124.26(2) 99 6
Ga6 Ga2 Mo3 57.819(12) 4 6
Mo3 Ga2 Mo3 177.25(5) 5 6
Ga3 Ga2 Ga4 59.999(16) 6 11
Ga3 Ga2 Ga4 92.84(3) 5 11
Ga6 Ga2 Ga4 153.82(3) . 11
Ga6 Ga2 Ga4 109.185(14) 98 11
Ga6 Ga2 Ga4 90.403(12) 99 11
Ga6 Ga2 Ga4 55.823(13) 4 11
Mo3 Ga2 Ga4 120.830(15) 5 11
Mo3 Ga2 Ga4 58.315(11) 6 11
Ga3 Ga2 Ga4 92.84(3) 6 9
Ga3 Ga2 Ga4 59.999(16) 5 9
Ga6 Ga2 Ga4 55.825(13) . 9
Ga6 Ga2 Ga4 90.403(12) 98 9
Ga6 Ga2 Ga4 109.185(14) 99 9
Ga6 Ga2 Ga4 153.82(3) 4 9
Mo3 Ga2 Ga4 58.315(11) 5 9
Mo3 Ga2 Ga4 120.830(15) 6 9
Ga4 Ga2 Ga4 149.21(4) 11 9
Ga3 Ga2 Ga4 92.84(3) 6 106
Ga3 Ga2 Ga4 59.999(16) 5 106
Ga6 Ga2 Ga4 109.186(14) . 106
Ga6 Ga2 Ga4 153.82(3) 98 106
Ga6 Ga2 Ga4 55.823(13) 99 106
Ga6 Ga2 Ga4 90.403(12) 4 106
Mo3 Ga2 Ga4 58.315(11) 5 106
Mo3 Ga2 Ga4 120.830(15) 6 106
Ga4 Ga2 Ga4 62.53(2) 11 106
Ga4 Ga2 Ga4 108.68(2) 9 106
Mo3 Ga3 Mo1 179.48(3) . .
Mo3 Ga3 Ga2 63.94(2) . 9
Mo1 Ga3 Ga2 115.54(3) . 9
Mo3 Ga3 Ga3 121.94(2) . 10
Mo1 Ga3 Ga3 58.473(3) . 10
Ga2 Ga3 Ga3 147.06(2) 9 10
Mo3 Ga3 Ga3 121.94(2) . 9
Mo1 Ga3 Ga3 58.473(3) . 9
Ga2 Ga3 Ga3 147.06(2) 9 9
Ga3 Ga3 Ga3 61.81(3) 10 9
Mo3 Ga3 Ga3 121.359(14) . 102
Mo1 Ga3 Ga3 58.472(3) . 102
Ga2 Ga3 Ga3 88.65(3) 9 102
Ga3 Ga3 Ga3 60.0 10 102
Ga3 Ga3 Ga3 109.18(2) 9 102
Mo3 Ga3 Ga3 121.359(14) . 5
Mo1 Ga3 Ga3 58.472(3) . 5
Ga2 Ga3 Ga3 88.65(3) 9 5
Ga3 Ga3 Ga3 109.18(2) 10 5
Ga3 Ga3 Ga3 60.0 9 5
Ga3 Ga3 Ga3 107.507(10) 102 5
Mo3 Ga3 Ga4 61.097(19) . 100
Mo1 Ga3 Ga4 119.31(2) . 100
Ga2 Ga3 Ga4 113.76(3) 9 100
Ga3 Ga3 Ga4 60.86(2) 10 100
Ga3 Ga3 Ga4 94.20(4) 9 100
Ga3 Ga3 Ga4 90.224(16) 102 100
Ga3 Ga3 Ga4 152.07(3) 5 100
Mo3 Ga3 Ga4 61.097(19) . .
Mo1 Ga3 Ga4 119.31(2) . .
Ga2 Ga3 Ga4 113.76(3) 9 .
Ga3 Ga3 Ga4 94.20(4) 10 .
Ga3 Ga3 Ga4 60.86(2) 9 .
Ga3 Ga3 Ga4 152.07(3) 102 .
Ga3 Ga3 Ga4 90.225(16) 5 .
Ga4 Ga3 Ga4 66.10(3) 100 .
Mo3 Ga3 Ga4 61.815(16) . 5
Mo1 Ga3 Ga4 118.031(17) . 5
Ga2 Ga3 Ga4 63.950(17) 9 5
Ga3 Ga3 Ga4 148.98(4) 10 5
Ga3 Ga3 Ga4 89.491(13) 9 5
Ga3 Ga3 Ga4 148.56(4) 102 5
Ga3 Ga3 Ga4 59.579(19) 5 5
Ga4 Ga3 Ga4 114.08(2) 100 5
Ga4 Ga3 Ga4 59.25(2) . 5
Mo3 Ga3 Ga4 61.815(16) . 102
Mo1 Ga3 Ga4 118.031(17) . 102
Ga2 Ga3 Ga4 63.950(17) 9 102
Ga3 Ga3 Ga4 89.491(13) 10 102
Ga3 Ga3 Ga4 148.98(4) 9 102
Ga3 Ga3 Ga4 59.579(19) 102 102
Ga3 Ga3 Ga4 148.56(4) 5 102
Ga4 Ga3 Ga4 59.25(2) 100 102
Ga4 Ga3 Ga4 114.08(2) . 102
Ga4 Ga3 Ga4 114.89(3) 5 102
Ga6 Ga4 Mo3 124.67(2) 5 .
Ga6 Ga4 Ga4 157.985(18) 5 5
Mo3 Ga4 Ga4 60.95(2) . 5
Ga6 Ga4 Ga4 111.91(3) 5 9
Mo3 Ga4 Ga4 120.75(2) . 9
Ga4 Ga4 Ga4 60.0 5 9
Ga6 Ga4 Ga3 140.95(3) 5 .
Mo3 Ga4 Ga3 56.534(19) . .
Ga4 Ga4 Ga3 61.020(17) 5 .
Ga4 Ga4 Ga3 90.502(13) 9 .
Ga6 Ga4 Mo3 59.137(15) 5 9
Mo3 Ga4 Mo3 171.22(3) . 9
Ga4 Ga4 Mo3 119.00(2) 5 9
Ga4 Ga4 Mo3 59.19(2) 9 9
Ga3 Ga4 Mo3 115.14(2) . 9
Ga6 Ga4 Ga3 103.70(2) 5 9
Mo3 Ga4 Ga3 116.09(2) . 9
Ga4 Ga4 Ga3 89.762(16) 5 9
Ga4 Ga4 Ga3 59.734(19) 9 9
Ga3 Ga4 Ga3 59.56(3) . 9
Mo3 Ga4 Ga3 55.608(18) 9 9
Ga6 Ga4 Ga5 64.986(18) 5 .
Mo3 Ga4 Ga5 59.94(2) . .
Ga4 Ga4 Ga5 113.81(3) 5 .
Ga4 Ga4 Ga5 157.517(14) 9 .
Ga3 Ga4 Ga5 105.34(2) . .
Mo3 Ga4 Ga5 124.02(2) 9 .
Ga3 Ga4 Ga5 142.35(3) 9 .
Ga6 Ga4 Ga1 100.74(2) 5 .
Mo3 Ga4 Ga1 55.520(16) . .
Ga4 Ga4 Ga1 63.618(18) 5 .
Ga4 Ga4 Ga1 100.652(16) 9 .
Ga3 Ga4 Ga1 106.14(2) . .
Mo3 Ga4 Ga1 133.06(2) 9 .
Ga3 Ga4 Ga1 153.13(3) 9 .
Ga5 Ga4 Ga1 60.026(19) . .
Mo3 Ga5 Mo3 167.08(3) . 161_565
Mo3 Ga5 Ga4 58.735(19) . .
Mo3 Ga5 Ga4 110.94(3) 161_565 .
Mo3 Ga5 Ga4 58.735(19) . 100
Mo3 Ga5 Ga4 110.94(3) 161_565 100
Ga4 Ga5 Ga4 65.05(3) . 100
Mo3 Ga5 Ga1 128.403(16) . 68_454
Mo3 Ga5 Ga1 55.752(16) 161_565 68_454
Ga4 Ga5 Ga1 92.334(17) . 68_454
Ga4 Ga5 Ga1 149.09(3) 100 68_454
Mo3 Ga5 Ga1 128.403(16) . 161_565
Mo3 Ga5 Ga1 55.752(16) 161_565 161_565
Ga4 Ga5 Ga1 149.09(3) . 161_565
Ga4 Ga5 Ga1 92.334(17) 100 161_565
Ga1 Ga5 Ga1 98.93(3) 68_454 161_565
Mo3 Ga5 Ga1 55.595(16) . .
Mo3 Ga5 Ga1 128.655(17) 161_565 .
Ga4 Ga5 Ga1 61.310(17) . .
Ga4 Ga5 Ga1 109.44(3) 100 .
Ga1 Ga5 Ga1 73.340(19) 68_454 .
Ga1 Ga5 Ga1 149.59(3) 161_565 .
Mo3 Ga5 Ga1 55.593(16) . 100
Mo3 Ga5 Ga1 128.657(17) 161_565 100
Ga4 Ga5 Ga1 109.44(3) . 100
Ga4 Ga5 Ga1 61.311(17) 100 100
Ga1 Ga5 Ga1 149.58(3) 68_454 100
Ga1 Ga5 Ga1 73.342(19) 161_565 100
Ga1 Ga5 Ga1 98.22(3) . 100
Mo3 Ga5 Ga6 113.50(2) . 102
Mo3 Ga5 Ga6 56.050(15) 161_565 102
Ga4 Ga5 Ga6 88.75(3) . 102
Ga4 Ga5 Ga6 54.966(15) 100 102
Ga1 Ga5 Ga6 106.72(3) 68_454 102
Ga1 Ga5 Ga6 60.478(18) 161_565 102
Ga1 Ga5 Ga6 149.84(3) . 102
Ga1 Ga5 Ga6 95.066(17) 100 102
Mo3 Ga5 Ga6 113.50(2) . 5
Mo3 Ga5 Ga6 56.050(15) 161_565 5
Ga4 Ga5 Ga6 54.966(15) . 5
Ga4 Ga5 Ga6 88.75(3) 100 5
Ga1 Ga5 Ga6 60.478(18) 68_454 5
Ga1 Ga5 Ga6 106.72(3) 161_565 5
Ga1 Ga5 Ga6 95.064(17) . 5
Ga1 Ga5 Ga6 149.84(3) 100 5
Ga6 Ga5 Ga6 61.79(3) 102 5
Ga4 Ga6 Ga4 153.59(4) 40_544 9
Ga4 Ga6 Mo3 118.808(15) 40_544 5
Ga4 Ga6 Mo3 62.859(14) 9 5
Ga4 Ga6 Mo3 62.859(14) 40_544 142_655
Ga4 Ga6 Mo3 118.808(15) 9 142_655
Mo3 Ga6 Mo3 173.55(3) 5 142_655
Ga4 Ga6 Ga2 65.08(2) 40_544 137_655
Ga4 Ga6 Ga2 140.84(3) 9 137_655
Mo3 Ga6 Ga2 112.44(2) 5 137_655
Mo3 Ga6 Ga2 62.041(15) 142_655 137_655
Ga4 Ga6 Ga2 140.84(3) 40_544 .
Ga4 Ga6 Ga2 65.08(2) 9 .
Mo3 Ga6 Ga2 62.041(15) 5 .
Mo3 Ga6 Ga2 112.44(2) 142_655 .
Ga2 Ga6 Ga2 78.41(4) 137_655 .
Ga4 Ga6 Ga1 64.476(17) 40_544 47_544
Ga4 Ga6 Ga1 93.95(2) 9 47_544
Mo3 Ga6 Ga1 130.73(3) 5 47_544
Mo3 Ga6 Ga1 55.713(14) 142_655 47_544
Ga2 Ga6 Ga1 111.979(17) 137_655 47_544
Ga2 Ga6 Ga1 148.581(12) . 47_544
Ga4 Ga6 Ga1 93.95(2) 40_544 5
Ga4 Ga6 Ga1 64.476(17) 9 5
Mo3 Ga6 Ga1 55.713(14) 5 5
Mo3 Ga6 Ga1 130.73(3) 142_655 5
Ga2 Ga6 Ga1 148.581(12) 137_655 5
Ga2 Ga6 Ga1 111.978(17) . 5
Ga1 Ga6 Ga1 75.23(3) 47_544 5
Ga4 Ga6 Ga5 60.049(17) 40_544 133_655
Ga4 Ga6 Ga5 113.56(2) 9 133_655
Mo3 Ga6 Ga5 58.851(17) 5 133_655
Mo3 Ga6 Ga5 122.805(16) 142_655 133_655
Ga2 Ga6 Ga5 90.688(15) 137_655 133_655
Ga2 Ga6 Ga5 108.999(14) . 133_655
Ga1 Ga6 Ga5 100.67(2) 47_544 133_655
Ga1 Ga6 Ga5 57.985(17) 5 133_655
Ga4 Ga6 Ga5 113.56(2) 40_544 9
Ga4 Ga6 Ga5 60.049(17) 9 9
Mo3 Ga6 Ga5 122.805(16) 5 9
Mo3 Ga6 Ga5 58.851(17) 142_655 9
Ga2 Ga6 Ga5 108.999(14) 137_655 9
Ga2 Ga6 Ga5 90.688(15) . 9
Ga1 Ga6 Ga5 57.985(17) 47_544 9
Ga1 Ga6 Ga5 100.67(2) 5 9
Ga5 Ga6 Ga5 154.84(3) 133_655 9
Ga4 Ga6 Ga6 90.039(15) 40_544 99
Ga4 Ga6 Ga6 108.807(15) 9 99
Mo3 Ga6 Ga6 55.844(13) 5 99
Mo3 Ga6 Ga6 118.809(15) 142_655 99
Ga2 Ga6 Ga6 56.776(9) 137_655 99
Ga2 Ga6 Ga6 56.777(9) . 99
Ga1 Ga6 Ga6 153.950(10) 47_544 99
Ga1 Ga6 Ga6 102.816(12) 5 99
Ga5 Ga6 Ga6 59.103(14) 133_655 99
Ga5 Ga6 Ga6 145.236(15) 9 99
Ga1 Ga7 Ga1 90.82(3) . 9
Ga1 Ga7 Ga1 90.83(3) . 5
Ga1 Ga7 Ga1 90.82(3) 9 5
Ga1 Ga7 Ga8 142.659(18) . 9
Ga1 Ga7 Ga8 59.69(2) 9 9
Ga1 Ga7 Ga8 110.400(16) 5 9
Ga1 Ga7 Ga8 59.69(2) . .
Ga1 Ga7 Ga8 110.400(16) 9 .
Ga1 Ga7 Ga8 142.662(18) 5 .
Ga8 Ga7 Ga8 106.85(3) 9 .
Ga1 Ga7 Ga8 110.403(16) . 5
Ga1 Ga7 Ga8 142.662(18) 9 5
Ga1 Ga7 Ga8 59.69(2) 5 5
Ga8 Ga7 Ga8 106.85(3) 9 5
Ga8 Ga7 Ga8 106.85(3) . 5
Ga1 Ga7 Mo2 124.680(19) . .
Ga1 Ga7 Mo2 124.679(19) 9 .
Ga1 Ga7 Mo2 124.679(19) 5 .
Ga8 Ga7 Mo2 68.02(3) 9 .
Ga8 Ga7 Mo2 68.02(3) . .
Ga8 Ga7 Mo2 68.02(3) 5 .
Ga1 Ga8 Ga1 80.390(18) . 68_454
Ga1 Ga8 Ga1 131.77(5) . 28
Ga1 Ga8 Ga1 80.393(18) 68_454 28
Ga1 Ga8 Ga1 80.395(18) . 89_445
Ga1 Ga8 Ga1 131.78(5) 68_454 89_445
Ga1 Ga8 Ga1 80.393(18) 28 89_445
Ga1 Ga8 Ga7 162.27(2) . 28
Ga1 Ga8 Ga7 116.994(13) 68_454 28
Ga1 Ga8 Ga7 59.307(19) 28 28
Ga1 Ga8 Ga7 89.321(15) 89_445 28
Ga1 Ga8 Ga7 116.992(13) . 63_454
Ga1 Ga8 Ga7 59.307(19) 68_454 63_454
Ga1 Ga8 Ga7 89.321(15) 28 63_454
Ga1 Ga8 Ga7 162.26(2) 89_445 63_454
Ga7 Ga8 Ga7 72.98(2) 28 63_454
Ga1 Ga8 Ga7 89.323(15) . 85_445
Ga1 Ga8 Ga7 162.26(2) 68_454 85_445
Ga1 Ga8 Ga7 116.994(13) 28 85_445
Ga1 Ga8 Ga7 59.307(19) 89_445 85_445
Ga7 Ga8 Ga7 72.98(2) 28 85_445
Ga7 Ga8 Ga7 114.49(5) 63_454 85_445
Ga1 Ga8 Ga7 59.306(19) . .
Ga1 Ga8 Ga7 89.320(15) 68_454 .
Ga1 Ga8 Ga7 162.26(2) 28 .
Ga1 Ga8 Ga7 116.994(13) 89_445 .
Ga7 Ga8 Ga7 114.49(5) 28 .
Ga7 Ga8 Ga7 72.98(2) 63_454 .
Ga7 Ga8 Ga7 72.98(2) 85_445 .
Ga1 Ga8 Mo2 114.11(2) . .
Ga1 Ga8 Mo2 114.11(2) 68_454 .
Ga1 Ga8 Mo2 114.11(2) 28 .
Ga1 Ga8 Mo2 114.11(2) 89_445 .
Ga7 Ga8 Mo2 57.25(3) 28 .
Ga7 Ga8 Mo2 57.25(3) 63_454 .
Ga7 Ga8 Mo2 57.25(3) 85_445 .
Ga7 Ga8 Mo2 57.25(3) . .

loop_
_geom_bond_atom_site_label_1
_geom_bond_atom_site_label_2
_geom_bond_distance
_geom_bond_site_symmetry_2
Mo1 Ga3 2.6266(7) .
Mo1 Ga3 2.6267(7) 97
Mo1 Ga3 2.6267(7) 105
Mo1 Ga3 2.6267(7) 9
Mo1 Ga3 2.6267(7) 101
Mo1 Ga3 2.6267(7) 5
Mo1 Ga3 2.6267(7) 2
Mo1 Ga3 2.6267(7) 98
Mo1 Ga3 2.6267(7) 106
Mo1 Ga3 2.6267(7) 102
Mo1 Ga3 2.6267(7) 6
Mo2 Ga7 2.7219(8) 14
Mo2 Ga7 2.7219(8) 40_544
Mo2 Ga7 2.7219(8) 63_454
Mo2 Ga7 2.7219(8) 85_445
Mo2 Ga7 2.7219(8) 28
Mo2 Ga7 2.7219(8) 74
Mo2 Ga7 2.7219(8) 51
Mo2 Ga7 2.7220(8) .
Mo2 Ga8 3.0012(10) 58
Mo2 Ga8 3.0012(10) .
Mo3 Ga3 2.5871(8) .
Mo3 Ga1 2.6008(6) 100
Mo3 Ga1 2.6009(6) .
Mo3 Ga6 2.6656(4) 9
Mo3 Ga6 2.6656(4) 107
Mo3 Ga4 2.7149(7) .
Mo3 Ga4 2.7149(7) 100
Mo3 Ga5 2.7489(9) .
Ga1 Ga7 2.5981(7) .
Ga1 Ga8 2.6083(7) .
Ga1 Ga5 2.8112(7) 89_445
Ga1 Ga5 2.8263(7) .
Ga1 Ga4 2.8621(7) .
Ga1 Ga6 2.8851(8) 9
Ga1 Ga4 2.9516(7) 5
Ga2 Ga3 2.6655(11) 6
Ga2 Ga3 2.6655(11) 5
Ga2 Ga6 2.7313(8) .
Ga2 Ga6 2.7314(8) 98
Ga2 Ga6 2.7314(8) 99
Ga2 Ga6 2.7314(8) 4
Ga2 Ga4 2.8869(6) 11
Ga2 Ga4 2.8869(6) 9
Ga2 Ga4 2.8869(6) 106
Ga3 Ga3 2.7470(8) 10
Ga3 Ga3 2.7470(8) 9
Ga3 Ga3 2.7471(8) 102
Ga3 Ga3 2.7471(8) 5
Ga3 Ga4 2.7475(8) 100
Ga3 Ga4 2.7475(8) .
Ga3 Ga4 2.7828(6) 5
Ga3 Ga4 2.7828(6) 102
Ga4 Ga6 2.6335(5) 5
Ga4 Ga4 2.7338(9) 5
Ga4 Ga4 2.7338(9) 9
Ga4 Ga5 2.7867(8) .
Ga5 Ga6 2.9146(7) 102
Ga5 Ga6 2.9146(7) 5
Ga6 Ga6 2.9932(9) 99
Ga7 Ga8 2.6426(6) 9
Ga7 Ga8 2.6426(6) .
Ga7 Ga8 2.6426(6) 5
